data_4109482
loop_
_publ_author_name
'Amie K. Boal'
'Ivan Guryanov'
'Alessandro Moretto'
'Marco Crisma'
'Erica L. Lanni'
'Claudio Toniolo'
'Robert H. Grubbs'
'Daniel J. O'Leary'

_publ_section_title
;
 Facile and E-Selective Intramolecular Ring-Closing Metathesis Reactions
 in 310-Helical Peptides: A 3D Structural Study
;
_journal_name_full 'Journal of the American Chemical Society'
_journal_page_first 6986
_journal_page_last 6987
_journal_paper_doi 10.1021/ja071148m
_journal_volume 129
_journal_year 2007
_chemical_formula_sum 'C42 H74 N8 O14'
_chemical_formula_weight 915.09
_chemical_name_systematic
;
 Boc-(Aib)3-L-Ser(OAllyl)-(Aib)2-L-Ser(OAllyl)-Aib-OMe
 monohydrate
;
_space_group_IT_number 1
_symmetry_cell_setting triclinic
_symmetry_space_group_name_Hall 'P 1'
_symmetry_space_group_name_H-M 'P 1'
_atom_sites_solution_hydrogens geom
_atom_sites_solution_primary direct
_atom_sites_solution_secondary difmap
_audit_creation_method SHELXL-97
_cell_angle_alpha 79.86(7)
_cell_angle_beta 84.04(6)
_cell_angle_gamma 77.34(7)
_cell_formula_units_Z 1
_cell_length_a 9.250(2)
_cell_length_b 9.299(2)
_cell_length_c 15.983(3)
_cell_measurement_reflns_used 48
_cell_measurement_temperature 293(2)
_cell_measurement_theta_max 20
_cell_measurement_theta_min 12
_cell_volume 1317.4(6)
_computing_structure_refinement 'SHELXL-97 (Sheldrick, 1997)'
_computing_structure_solution 'SIR2002 (Burla et al., 2003)'
_diffrn_ambient_temperature 293(2)
_diffrn_measured_fraction_theta_full 0.995
_diffrn_measured_fraction_theta_max 0.995
_diffrn_measurement_device_type 'Philips PW1100 diffractometer'
_diffrn_measurement_method '\q-2\q scans'
_diffrn_radiation_monochromator graphite
_diffrn_radiation_source 'fine-focus sealed tube'
_diffrn_radiation_type CuK\a
_diffrn_radiation_wavelength 1.54178
_diffrn_reflns_av_R_equivalents 0.0385
_diffrn_reflns_av_sigmaI/netI 0.0203
_diffrn_reflns_limit_h_max 10
_diffrn_reflns_limit_h_min -10
_diffrn_reflns_limit_k_max 10
_diffrn_reflns_limit_k_min -10
_diffrn_reflns_limit_l_max 17
_diffrn_reflns_limit_l_min 0
_diffrn_reflns_number 3922
_diffrn_reflns_theta_full 60.15
_diffrn_reflns_theta_max 60.15
_diffrn_reflns_theta_min 4.91
_diffrn_standards_decay_% negligible
_diffrn_standards_interval_count 100
_diffrn_standards_number 3
_exptl_absorpt_coefficient_mu 0.718
_exptl_crystal_colour colourless
_exptl_crystal_density_diffrn 1.153
_exptl_crystal_description rod
_exptl_crystal_F_000 494
_exptl_crystal_size_max 0.40
_exptl_crystal_size_mid 0.20
_exptl_crystal_size_min 0.10
_refine_diff_density_max 0.280
_refine_diff_density_min -0.233
_refine_diff_density_rms 0.052
_refine_ls_abs_structure_details 'Flack H D (1983), Acta Cryst. A39, 876-881'
_refine_ls_abs_structure_Flack 0.4(4)
_refine_ls_extinction_method none
_refine_ls_goodness_of_fit_ref 1.045
_refine_ls_hydrogen_treatment mixed
_refine_ls_matrix_type fullcycle
_refine_ls_number_parameters 577
_refine_ls_number_reflns 3910
_refine_ls_number_restraints 3
_refine_ls_restrained_S_all 1.044
_refine_ls_R_factor_all 0.0757
_refine_ls_R_factor_gt 0.0624
_refine_ls_shift/su_max 0.036
_refine_ls_shift/su_mean 0.004
_refine_ls_structure_factor_coef Fsqd
_refine_ls_weighting_details 'calc w=1/[\s^2^(Fo^2^)+(0.1464P)^2^+0.0668P] where P=(Fo^2^+2Fc^2^)/3'
_refine_ls_weighting_scheme calc
_refine_ls_wR_factor_gt 0.1705
_refine_ls_wR_factor_ref 0.1947
_reflns_number_gt 3078
_reflns_number_total 3910
_reflns_threshold_expression >2sigma(I)
_cod_data_source_file ja071148msi20070216_112607.cif
_cod_data_source_block mc107
_cod_original_cell_volume 1317.4(5)
_cod_database_code 4109482

loop_
_symmetry_equiv_pos_as_xyz
'x, y, z'

loop_
_atom_site_label
_atom_site_type_symbol
_atom_site_fract_x
_atom_site_fract_y
_atom_site_fract_z
_atom_site_U_iso_or_equiv
_atom_site_adp_type
_atom_site_occupancy
_atom_site_symmetry_multiplicity
_atom_site_calc_flag
_atom_site_refinement_flags
C01 C -0.0412(8) 0.5065(7) 0.8620(5) 0.0859(18) Uani 1 1 d .
C02 C 0.0544(11) 0.3852(9) 0.8174(8) 0.129(3) Uani 1 1 d .
H02A H 0.0558 0.4173 0.7569 0.193 Uiso 1 1 calc R
H02B H 0.0145 0.2962 0.8316 0.193 Uiso 1 1 calc R
H02C H 0.1537 0.3648 0.8354 0.193 Uiso 1 1 calc R
C03 C -0.0645(12) 0.4531(10) 0.9561(6) 0.119(3) Uani 1 1 d .
H03A H 0.0295 0.4262 0.9812 0.179 Uiso 1 1 calc R
H03B H -0.1099 0.3677 0.9646 0.179 Uiso 1 1 calc R
H03C H -0.1280 0.5314 0.9824 0.179 Uiso 1 1 calc R
C04 C -0.1875(10) 0.5695(12) 0.8243(7) 0.122(3) Uani 1 1 d .
H04A H -0.2355 0.6573 0.8480 0.183 Uiso 1 1 calc R
H04B H -0.2490 0.4966 0.8369 0.183 Uiso 1 1 calc R
H04C H -0.1718 0.5952 0.7636 0.183 Uiso 1 1 calc R
OU O 0.0398(4) 0.6288(4) 0.8605(2) 0.0739(10) Uani 1 1 d .
C0 C 0.0917(6) 0.6974(6) 0.7891(3) 0.0673(14) Uani 1 1 d .
O0 O 0.0612(5) 0.6959(5) 0.7165(3) 0.0792(11) Uani 1 1 d .
N1 N 0.1905(5) 0.7771(5) 0.8044(3) 0.0668(11) Uani 1 1 d .
H1 H 0.2091 0.7740 0.8563 0.080 Uiso 1 1 calc R
C1A C 0.2672(7) 0.8682(6) 0.7373(3) 0.0686(14) Uani 1 1 d .
C1B1 C 0.1623(10) 1.0047(8) 0.6945(5) 0.101(2) Uani 1 1 d .
H1B1 H 0.0836 0.9739 0.6722 0.151 Uiso 1 1 calc R
H1B2 H 0.2160 1.0572 0.6489 0.151 Uiso 1 1 calc R
H1B3 H 0.1212 1.0694 0.7355 0.151 Uiso 1 1 calc R
C1B2 C 0.3870(10) 0.9171(11) 0.7770(5) 0.107(3) Uani 1 1 d .
H1B4 H 0.3416 0.9909 0.8120 0.160 Uiso 1 1 calc R
H1B5 H 0.4514 0.9588 0.7328 0.160 Uiso 1 1 calc R
H1B6 H 0.4437 0.8325 0.8113 0.160 Uiso 1 1 calc R
C1 C 0.3475(6) 0.7753(7) 0.6691(3) 0.0682(14) Uani 1 1 d .
O1 O 0.3652(5) 0.8346(5) 0.5952(2) 0.0824(11) Uani 1 1 d .
N2 N 0.3963(5) 0.6260(5) 0.6936(3) 0.0696(12) Uani 1 1 d .
H2 H 0.3791 0.5879 0.7458 0.084 Uiso 1 1 calc R
C2A C 0.4770(7) 0.5279(8) 0.6343(4) 0.0817(17) Uani 1 1 d .
C2B1 C 0.6292(8) 0.5626(15) 0.6051(6) 0.124(3) Uani 1 1 d .
H2B1 H 0.6178 0.6634 0.5759 0.187 Uiso 1 1 calc R
H2B2 H 0.6799 0.4953 0.5673 0.187 Uiso 1 1 calc R
H2B3 H 0.6861 0.5508 0.6537 0.187 Uiso 1 1 calc R
C2B2 C 0.4870(12) 0.3683(9) 0.6806(5) 0.124(4) Uani 1 1 d .
H2B4 H 0.5446 0.3529 0.7292 0.185 Uiso 1 1 calc R
H2B5 H 0.5337 0.2997 0.6427 0.185 Uiso 1 1 calc R
H2B6 H 0.3889 0.3520 0.6990 0.185 Uiso 1 1 calc R
C2 C 0.3900(7) 0.5428(6) 0.5555(3) 0.0701(14) Uani 1 1 d .
O2 O 0.4557(5) 0.5161(5) 0.4875(2) 0.0815(11) Uani 1 1 d .
N3 N 0.2423(5) 0.5814(6) 0.5650(3) 0.0731(12) Uani 1 1 d .
H3 H 0.2009 0.5956 0.6144 0.088 Uiso 1 1 calc R
C3A C 0.1480(7) 0.6004(8) 0.4936(4) 0.0831(17) Uani 1 1 d .
C3B1 C 0.1508(12) 0.4483(11) 0.4682(6) 0.120(3) Uani 1 1 d .
H3B1 H 0.2519 0.3975 0.4590 0.180 Uiso 1 1 calc R
H3B2 H 0.1008 0.4626 0.4167 0.180 Uiso 1 1 calc R
H3B3 H 0.1015 0.3896 0.5129 0.180 Uiso 1 1 calc R
C3B2 C -0.0086(8) 0.6740(13) 0.5240(5) 0.115(3) Uani 1 1 d .
H3B4 H -0.0361 0.6208 0.5783 0.172 Uiso 1 1 calc R
H3B5 H -0.0774 0.6717 0.4834 0.172 Uiso 1 1 calc R
H3B6 H -0.0107 0.7757 0.5293 0.172 Uiso 1 1 calc R
C3 C 0.1976(7) 0.7055(7) 0.4178(4) 0.0786(17) Uani 1 1 d .
O3 O 0.1797(6) 0.6967(6) 0.3446(3) 0.0966(14) Uani 1 1 d .
N4 N 0.2623(6) 0.8159(6) 0.4334(3) 0.0784(14) Uani 1 1 d .
H4 H 0.2785 0.8207 0.4848 0.094 Uiso 1 1 calc R
C4A C 0.3038(9) 0.9248(8) 0.3641(4) 0.093(2) Uani 1 1 d .
H4A H 0.2149 0.9675 0.3326 0.111 Uiso 1 1 calc R
C4B C 0.3463(11) 1.0521(8) 0.3959(6) 0.106(2) Uani 1 1 d .
H4B1 H 0.3473 1.1353 0.3499 0.127 Uiso 1 1 calc R
H4B2 H 0.2746 1.0857 0.4408 0.127 Uiso 1 1 calc R
O4G O 0.4872(6) 1.0022(5) 0.4270(3) 0.0990(14) Uani 1 1 d .
C4D C 0.5231(13) 1.1031(10) 0.4759(7) 0.125(3) Uani 1 1 d .
H4D1 H 0.4507 1.1159 0.5239 0.149 Uiso 1 1 calc R
H4D2 H 0.5213 1.1999 0.4409 0.149 Uiso 1 1 calc R
C4E C 0.6730(14) 1.0407(14) 0.5067(7) 0.140(4) Uani 1 1 d .
H4E H 0.6966 0.9394 0.5282 0.168 Uiso 1 1 calc R
C4Z C 0.7721(18) 1.1182(18) 0.5053(11) 0.179(6) Uani 1 1 d .
H4Z1 H 0.7517 1.2197 0.4841 0.215 Uiso 1 1 calc R
H4Z2 H 0.8646 1.0728 0.5255 0.215 Uiso 1 1 calc R
C4 C 0.4235(8) 0.8607(7) 0.3009(4) 0.0809(17) Uani 1 1 d .
O4 O 0.4374(6) 0.9285(5) 0.2278(3) 0.0935(14) Uani 1 1 d .
N5 N 0.5093(6) 0.7282(6) 0.3267(3) 0.0773(13) Uani 1 1 d .
H5 H 0.4949 0.6850 0.3781 0.093 Uiso 1 1 calc R
C5A C 0.6270(8) 0.6533(9) 0.2711(4) 0.0879(18) Uani 1 1 d .
C5B1 C 0.6831(12) 0.4964(11) 0.3190(6) 0.126(3) Uani 1 1 d .
H5B1 H 0.7118 0.5033 0.3740 0.189 Uiso 1 1 calc R
H5B2 H 0.7672 0.4467 0.2871 0.189 Uiso 1 1 calc R
H5B3 H 0.6055 0.4407 0.3260 0.189 Uiso 1 1 calc R
C5B2 C 0.7536(10) 0.7373(14) 0.2497(6) 0.122(3) Uani 1 1 d .
H5B4 H 0.7145 0.8396 0.2271 0.184 Uiso 1 1 calc R
H5B5 H 0.8232 0.6923 0.2082 0.184 Uiso 1 1 calc R
H5B6 H 0.8028 0.7329 0.3004 0.184 Uiso 1 1 calc R
C5 C 0.5604(8) 0.6358(7) 0.1895(4) 0.0789(16) Uani 1 1 d .
O5 O 0.6353(5) 0.6420(5) 0.1209(3) 0.0880(12) Uani 1 1 d .
N6 N 0.4222(6) 0.6156(5) 0.1967(3) 0.0742(13) Uani 1 1 d .
H6 H 0.3737 0.6202 0.2454 0.089 Uiso 1 1 calc R
C6A C 0.3458(8) 0.5860(7) 0.1274(4) 0.0820(18) Uani 1 1 d .
C6B1 C 0.4292(13) 0.4420(7) 0.0952(5) 0.116(3) Uani 1 1 d .
H6B1 H 0.5205 0.4587 0.0646 0.173 Uiso 1 1 calc R
H6B2 H 0.3688 0.4138 0.0581 0.173 Uiso 1 1 calc R
H6B3 H 0.4504 0.3637 0.1428 0.173 Uiso 1 1 calc R
C6B2 C 0.1876(11) 0.5799(11) 0.1594(5) 0.109(3) Uani 1 1 d .
H6B4 H 0.1871 0.5116 0.2119 0.163 Uiso 1 1 calc R
H6B5 H 0.1400 0.5468 0.1179 0.163 Uiso 1 1 calc R
H6B6 H 0.1351 0.6775 0.1687 0.163 Uiso 1 1 calc R
C6 C 0.3375(7) 0.7188(7) 0.0532(4) 0.0700(14) Uani 1 1 d .
O6 O 0.3243(6) 0.7008(5) -0.0200(3) 0.0902(13) Uani 1 1 d .
N7 N 0.3396(5) 0.8508(4) 0.0736(3) 0.0634(11) Uani 1 1 d .
H7 H 0.3577 0.8534 0.1249 0.076 Uiso 1 1 calc R
C7A C 0.3134(6) 0.9902(6) 0.0154(4) 0.0666(13) Uani 1 1 d .
H7A H 0.2514 0.9816 -0.0289 0.080 Uiso 1 1 calc R
C7B C 0.2313(7) 1.1115(7) 0.0645(5) 0.0847(17) Uani 1 1 d .
H7B1 H 0.2929 1.1226 0.1076 0.102 Uiso 1 1 calc R
H7B2 H 0.2103 1.2056 0.0262 0.102 Uiso 1 1 calc R
O7G O 0.1003(6) 1.0765(7) 0.1029(4) 0.1134(17) Uani 1 1 d .
C7D C 0.0370(12) 1.1676(12) 0.1677(6) 0.127(3) Uani 1 1 d .
H7D1 H -0.0149 1.2648 0.1415 0.153 Uiso 1 1 calc R
H7D2 H 0.1149 1.1817 0.1998 0.153 Uiso 1 1 calc R
C7E C -0.0665(15) 1.090(2) 0.2241(9) 0.179(6) Uani 1 1 d .
H7E H -0.0258 0.9924 0.2478 0.214 Uiso 1 1 calc R
C7Z C -0.196(3) 1.132(3) 0.2447(19) 0.297(17) Uani 1 1 d .
H7Z1 H -0.2449 1.2282 0.2237 0.356 Uiso 1 1 calc R
H7Z2 H -0.2474 1.0683 0.2816 0.356 Uiso 1 1 calc R
C7 C 0.4558(7) 1.0366(6) -0.0272(4) 0.0691(14) Uani 1 1 d .
O7 O 0.4437(5) 1.1555(4) -0.0771(3) 0.0897(13) Uani 1 1 d .
N8 N 0.5848(5) 0.9517(5) -0.0052(3) 0.0748(13) Uani 1 1 d .
H8 H 0.5867 0.8640 0.0235 0.090 Uiso 1 1 calc R
C8A C 0.7262(7) 1.0035(7) -0.0286(5) 0.0821(17) Uani 1 1 d .
C8B1 C 0.7281(11) 1.1313(11) 0.0192(8) 0.126(3) Uani 1 1 d .
H8B1 H 0.6680 1.2216 -0.0082 0.189 Uiso 1 1 calc R
H8B2 H 0.8283 1.1444 0.0190 0.189 Uiso 1 1 calc R
H8B3 H 0.6892 1.1084 0.0770 0.189 Uiso 1 1 calc R
C8B2 C 0.8521(8) 0.8721(9) -0.0011(6) 0.102(2) Uani 1 1 d .
H8B4 H 0.8392 0.8395 0.0591 0.153 Uiso 1 1 calc R
H8B5 H 0.9455 0.9027 -0.0142 0.153 Uiso 1 1 calc R
H8B6 H 0.8506 0.7915 -0.0310 0.153 Uiso 1 1 calc R
C8 C 0.7483(8) 1.0491(8) -0.1214(6) 0.097(2) Uani 1 1 d .
O8 O 0.7989(10) 1.1590(9) -0.1531(6) 0.156(3) Uani 1 1 d .
OT O 0.7152(6) 0.9589(6) -0.1678(3) 0.0961(14) Uani 1 1 d .
CT C 0.7479(10) 0.9923(12) -0.2582(6) 0.121(3) Uani 1 1 d .
HT1 H 0.6629 1.0569 -0.2840 0.182 Uiso 1 1 calc R
HT2 H 0.7717 0.9013 -0.2820 0.182 Uiso 1 1 calc R
HT3 H 0.8309 1.0409 -0.2691 0.182 Uiso 1 1 calc R
O1W O 0.4243(7) 0.4758(5) -0.1323(3) 0.1045(17) Uani 1 1 d .
H1WA H 0.3962 0.5386 -0.1004 0.157 Uiso 1 1 d .
H1WB H 0.4296 0.3856 -0.1164 0.157 Uiso 1 1 d .

loop_
_atom_site_aniso_label
_atom_site_aniso_U_11
_atom_site_aniso_U_22
_atom_site_aniso_U_33
_atom_site_aniso_U_23
_atom_site_aniso_U_13
_atom_site_aniso_U_12
C01 0.089(4) 0.067(3) 0.108(5) -0.018(3) -0.001(4) -0.029(3)
C02 0.120(7) 0.080(5) 0.202(11) -0.056(6) 0.008(6) -0.036(5)
C03 0.137(7) 0.099(5) 0.118(6) 0.013(5) 0.008(5) -0.047(5)
C04 0.092(5) 0.148(8) 0.144(8) -0.024(6) -0.012(5) -0.063(6)
OU 0.080(2) 0.077(2) 0.071(2) -0.0168(19) -0.0028(19) -0.027(2)
C0 0.074(3) 0.072(3) 0.056(3) -0.022(3) -0.001(3) -0.007(3)
O0 0.079(3) 0.092(3) 0.073(3) -0.026(2) -0.0102(19) -0.020(2)
N1 0.076(3) 0.073(3) 0.060(2) -0.020(2) -0.002(2) -0.027(2)
C1A 0.093(4) 0.065(3) 0.056(3) -0.006(2) -0.002(3) -0.039(3)
C1B1 0.119(6) 0.072(4) 0.101(5) -0.007(4) 0.011(4) -0.012(4)
C1B2 0.125(6) 0.144(7) 0.081(4) -0.030(4) 0.006(4) -0.087(6)
C1 0.060(3) 0.098(4) 0.053(3) -0.017(3) -0.002(2) -0.027(3)
O1 0.092(3) 0.102(3) 0.056(2) -0.009(2) -0.0006(19) -0.030(2)
N2 0.070(3) 0.079(3) 0.056(2) -0.011(2) -0.008(2) -0.006(2)
C2A 0.071(4) 0.103(5) 0.066(3) -0.021(3) -0.009(3) 0.004(3)
C2B1 0.066(4) 0.206(11) 0.107(6) -0.056(6) -0.008(4) -0.015(5)
C2B2 0.177(9) 0.087(5) 0.076(4) -0.015(4) -0.028(5) 0.048(5)
C2 0.083(4) 0.067(3) 0.059(3) -0.012(2) -0.007(3) -0.010(3)
O2 0.086(3) 0.088(3) 0.063(2) -0.018(2) -0.001(2) 0.001(2)
N3 0.070(3) 0.085(3) 0.066(3) -0.021(2) -0.010(2) -0.011(2)
C3A 0.080(4) 0.099(5) 0.078(4) -0.030(3) -0.020(3) -0.015(3)
C3B1 0.149(8) 0.122(7) 0.110(6) -0.031(5) -0.026(5) -0.056(6)
C3B2 0.072(4) 0.181(9) 0.099(5) -0.041(5) -0.015(4) -0.023(5)
C3 0.079(4) 0.090(4) 0.063(3) -0.024(3) -0.014(3) 0.004(3)
O3 0.104(3) 0.116(4) 0.074(3) -0.028(2) -0.027(2) -0.010(3)
N4 0.097(4) 0.073(3) 0.062(3) -0.014(2) -0.018(2) -0.001(3)
C4A 0.118(6) 0.084(4) 0.068(4) -0.012(3) -0.027(4) 0.006(4)
C4B 0.135(7) 0.076(4) 0.101(5) -0.023(4) -0.019(5) 0.005(4)
O4G 0.133(4) 0.077(3) 0.092(3) -0.025(2) -0.015(3) -0.020(3)
C4D 0.158(9) 0.094(6) 0.131(7) -0.044(5) -0.018(6) -0.024(6)
C4E 0.169(10) 0.126(8) 0.140(9) -0.029(7) -0.042(7) -0.040(7)
C4Z 0.176(12) 0.146(10) 0.237(16) -0.050(10) -0.055(11) -0.045(9)
C4 0.114(5) 0.074(4) 0.058(3) -0.016(3) -0.020(3) -0.015(3)
O4 0.139(4) 0.082(3) 0.064(3) -0.009(2) -0.021(2) -0.028(3)
N5 0.092(3) 0.077(3) 0.060(3) -0.009(2) -0.015(2) -0.008(3)
C5A 0.089(4) 0.099(5) 0.071(4) -0.014(3) -0.006(3) -0.007(4)
C5B1 0.131(7) 0.111(6) 0.099(5) -0.002(5) -0.005(5) 0.041(5)
C5B2 0.100(6) 0.174(9) 0.104(6) -0.023(6) -0.016(5) -0.048(6)
C5 0.100(5) 0.064(3) 0.065(4) -0.009(3) -0.009(3) -0.001(3)
O5 0.100(3) 0.088(3) 0.070(3) -0.015(2) 0.013(2) -0.014(2)
N6 0.094(4) 0.070(3) 0.063(3) -0.015(2) -0.001(2) -0.023(3)
C6A 0.116(5) 0.067(3) 0.074(4) -0.022(3) -0.004(3) -0.033(3)
C6B1 0.216(10) 0.043(3) 0.097(5) -0.017(3) -0.018(5) -0.036(4)
C6B2 0.137(7) 0.126(6) 0.088(5) -0.019(4) 0.002(4) -0.081(6)
C6 0.077(4) 0.074(4) 0.063(3) -0.015(3) -0.004(3) -0.022(3)
O6 0.132(4) 0.087(3) 0.060(2) -0.023(2) -0.016(2) -0.028(3)
N7 0.085(3) 0.050(2) 0.063(2) -0.0128(19) -0.010(2) -0.022(2)
C7A 0.071(3) 0.064(3) 0.067(3) -0.007(2) -0.010(2) -0.019(3)
C7B 0.071(4) 0.076(4) 0.100(5) -0.018(3) -0.010(3) 0.004(3)
O7G 0.085(3) 0.113(4) 0.146(5) -0.051(4) 0.013(3) -0.013(3)
C7D 0.126(7) 0.136(8) 0.109(6) -0.020(6) 0.015(5) -0.011(6)
C7E 0.131(10) 0.241(16) 0.154(11) -0.078(11) 0.008(8) 0.014(10)
C7Z 0.33(3) 0.28(3) 0.35(3) -0.20(3) 0.14(3) -0.17(3)
C7 0.083(4) 0.051(3) 0.077(3) -0.016(3) -0.011(3) -0.014(3)
O7 0.097(3) 0.059(2) 0.106(3) 0.000(2) -0.008(3) -0.011(2)
N8 0.074(3) 0.060(3) 0.091(3) -0.017(2) -0.008(2) -0.012(2)
C8A 0.061(3) 0.083(4) 0.107(5) -0.024(4) -0.009(3) -0.015(3)
C8B1 0.106(6) 0.104(6) 0.191(10) -0.060(6) -0.029(6) -0.032(5)
C8B2 0.082(5) 0.093(5) 0.130(6) -0.014(4) -0.013(4) -0.016(4)
C8 0.080(4) 0.078(4) 0.126(6) 0.008(4) 0.004(4) -0.025(4)
O8 0.162(7) 0.145(6) 0.165(6) 0.014(5) 0.000(5) -0.075(5)
OT 0.091(3) 0.091(3) 0.096(3) -0.005(3) -0.001(2) -0.007(3)
CT 0.090(5) 0.144(8) 0.098(5) 0.013(5) 0.015(4) 0.009(5)
O1W 0.165(5) 0.072(3) 0.072(3) -0.009(2) -0.017(3) -0.011(3)

loop_
_atom_type_symbol
_atom_type_description
_atom_type_scat_dispersion_real
_atom_type_scat_dispersion_imag
_atom_type_scat_source
C C 0.0181 0.0091 'International Tables Vol C Tables 4.2.6.8 and 6.1.1.4'
H H 0.0000 0.0000 'International Tables Vol C Tables 4.2.6.8 and 6.1.1.4'
N N 0.0311 0.0180 'International Tables Vol C Tables 4.2.6.8 and 6.1.1.4'
O O 0.0492 0.0322 'International Tables Vol C Tables 4.2.6.8 and 6.1.1.4'

loop_
_geom_angle_atom_site_label_1
_geom_angle_atom_site_label_2
_geom_angle_atom_site_label_3
_geom_angle
OU C01 C04 109.4(6)
OU C01 C03 102.3(6)
C04 C01 C03 110.2(7)
OU C01 C02 109.9(6)
C04 C01 C02 113.2(8)
C03 C01 C02 111.3(7)
C0 OU C01 121.6(5)
O0 C0 OU 128.1(5)
O0 C0 N1 121.4(5)
OU C0 N1 110.5(4)
C0 N1 C1A 123.9(4)
N1 C1A C1B2 108.3(5)
N1 C1A C1B1 112.4(5)
C1B2 C1A C1B1 109.6(6)
N1 C1A C1 110.9(4)
C1B2 C1A C1 106.4(5)
C1B1 C1A C1 109.1(5)
O1 C1 N2 121.6(5)
O1 C1 C1A 120.5(6)
N2 C1 C1A 117.9(4)
C1 N2 C2A 122.4(5)
N2 C2A C2B1 111.5(6)
N2 C2A C2B2 106.6(5)
C2B1 C2A C2B2 112.2(7)
N2 C2A C2 111.1(5)
C2B1 C2A C2 108.5(6)
C2B2 C2A C2 106.7(6)
O2 C2 N3 122.3(5)
O2 C2 C2A 120.2(5)
N3 C2 C2A 117.5(5)
C2 N3 C3A 122.1(5)
N3 C3A C3 111.2(5)
N3 C3A C3B2 106.8(5)
C3 C3A C3B2 107.1(6)
N3 C3A C3B1 109.9(6)
C3 C3A C3B1 110.3(6)
C3B2 C3A C3B1 111.4(7)
O3 C3 N4 119.3(6)
O3 C3 C3A 122.7(6)
N4 C3 C3A 117.9(5)
C3 N4 C4A 120.3(5)
N4 C4A C4B 111.8(6)
N4 C4A C4 114.5(5)
C4B C4A C4 110.4(7)
O4G C4B C4A 108.4(6)
C4B O4G C4D 112.4(6)
O4G C4D C4E 108.6(8)
C4Z C4E C4D 123.8(12)
O4 C4 N5 122.1(6)
O4 C4 C4A 120.4(6)
N5 C4 C4A 117.5(5)
C4 N5 C5A 122.7(5)
N5 C5A C5B2 111.4(7)
N5 C5A C5B1 106.8(6)
C5B2 C5A C5B1 110.4(7)
N5 C5A C5 109.4(5)
C5B2 C5A C5 111.3(6)
C5B1 C5A C5 107.4(7)
O5 C5 N6 122.5(6)
O5 C5 C5A 120.1(6)
N6 C5 C5A 117.5(5)
C5 N6 C6A 124.6(5)
N6 C6A C6B2 108.3(5)
N6 C6A C6B1 110.5(6)
C6B2 C6A C6B1 112.7(6)
N6 C6A C6 109.3(5)
C6B2 C6A C6 106.4(6)
C6B1 C6A C6 109.5(5)
O6 C6 N7 123.0(5)
O6 C6 C6A 120.3(5)
N7 C6 C6A 116.6(5)
C6 N7 C7A 124.5(4)
N7 C7A C7B 108.4(5)
N7 C7A C7 113.7(5)
C7B C7A C7 107.8(5)
O7G C7B C7A 110.2(6)
C7B O7G C7D 112.0(7)
O7G C7D C7E 107.5(10)
C7Z C7E C7D 130(2)
O7 C7 N8 123.5(6)
O7 C7 C7A 118.0(5)
N8 C7 C7A 118.4(5)
C7 N8 C8A 121.8(5)
C8 C8A N8 111.7(5)
C8 C8A C8B1 111.1(7)
N8 C8A C8B1 109.2(6)
C8 C8A C8B2 108.0(6)
N8 C8A C8B2 107.3(6)
C8B1 C8A C8B2 109.5(6)
O8 C8 OT 122.3(8)
O8 C8 C8A 122.9(8)
OT C8 C8A 114.7(5)
C8 OT CT 116.3(7)

loop_
_geom_bond_atom_site_label_1
_geom_bond_atom_site_label_2
_geom_bond_distance
C01 OU 1.489(7)
C01 C04 1.495(12)
C01 C03 1.507(12)
C01 C02 1.510(12)
OU C0 1.304(7)
C0 O0 1.226(6)
C0 N1 1.361(7)
N1 C1A 1.469(7)
C1A C1B2 1.519(9)
C1A C1B1 1.521(10)
C1A C1 1.539(8)
C1 O1 1.223(7)
C1 N2 1.362(8)
N2 C2A 1.465(8)
C2A C2B1 1.521(11)
C2A C2B2 1.525(12)
C2A C2 1.534(9)
C2 O2 1.227(7)
C2 N3 1.334(8)
N3 C3A 1.470(8)
C3A C3 1.515(10)
C3A C3B2 1.530(11)
C3A C3B1 1.533(11)
C3 O3 1.218(7)
C3 N4 1.366(8)
N4 C4A 1.444(9)
C4A C4B 1.508(11)
C4A C4 1.515(11)
C4B O4G 1.396(10)
O4G C4D 1.432(10)
C4D C4E 1.480(16)
C4E C4Z 1.280(16)
C4 O4 1.234(7)
C4 N5 1.333(8)
N5 C5A 1.464(9)
C5A C5B2 1.524(12)
C5A C5B1 1.530(11)
C5A C5 1.547(10)
C5 O5 1.234(7)
C5 N6 1.323(9)
N6 C6A 1.470(8)
C6A C6B2 1.508(11)
C6A C6B1 1.536(10)
C6A C6 1.549(9)
C6 O6 1.232(7)
C6 N7 1.329(7)
N7 C7A 1.446(7)
C7A C7B 1.509(9)
C7A C7 1.530(8)
C7B O7G 1.378(9)
O7G C7D 1.448(12)
C7D C7E 1.47(2)
C7E C7Z 1.21(3)
C7 O7 1.235(7)
C7 N8 1.323(8)
N8 C8A 1.481(8)
C8A C8 1.476(11)
C8A C8B1 1.526(11)
C8A C8B2 1.528(10)
C8 O8 1.223(9)
C8 OT 1.314(10)
OT CT 1.438(10)

loop_
_geom_hbond_atom_site_label_D
_geom_hbond_atom_site_label_H
_geom_hbond_atom_site_label_A
_geom_hbond_distance_DH
_geom_hbond_distance_HA
_geom_hbond_distance_DA
_geom_hbond_angle_DHA
_geom_hbond_site_symmetry_A
N3 H3 O0 0.86 2.18 3.014(7) 162.1 .
N4 H4 O1 0.86 2.05 2.892(6) 166.8 .
N5 H5 O2 0.86 2.19 3.020(7) 161.6 .
N6 H6 O3 0.86 2.34 3.159(8) 158.4 .
N7 H7 O4 0.86 2.15 2.965(6) 158.5 .
N8 H8 O5 0.86 2.34 3.183(7) 165.5 .
N1 H1 O6 0.86 2.27 3.091(6) 159.7 1_556
N2 H2 O1W 0.86 2.08 2.895(6) 158.3 1_556
O1W H1WA O6 0.82 2.11 2.930(7) 179.4 .
O1W H1WB O7 0.83 2.10 2.925(6) 179.4 1_545

loop_
_geom_torsion_atom_site_label_1
_geom_torsion_atom_site_label_2
_geom_torsion_atom_site_label_3
_geom_torsion_atom_site_label_4
_geom_torsion
_geom_torsion_publ_flag
C04 C01 OU C0 -68.7(8) ?
C03 C01 OU C0 174.5(6) ?
C02 C01 OU C0 56.1(9) ?
C01 OU C0 O0 14.9(9) ?
C01 OU C0 N1 -165.2(5) y
O0 C0 N1 C1A 0.7(8) ?
OU C0 N1 C1A -179.2(5) y
C0 N1 C1A C1B2 -170.1(6) ?
C0 N1 C1A C1B1 68.6(7) ?
C0 N1 C1A C1 -53.8(7) y
N1 C1A C1 O1 150.3(5) ?
C1B2 C1A C1 O1 -92.3(7) ?
C1B1 C1A C1 O1 25.9(7) ?
N1 C1A C1 N2 -29.1(7) y
C1B2 C1A C1 N2 88.4(6) ?
C1B1 C1A C1 N2 -153.4(5) ?
O1 C1 N2 C2A 2.1(8) ?
C1A C1 N2 C2A -178.6(5) y
C1 N2 C2A C2B1 67.3(8) ?
C1 N2 C2A C2B2 -169.9(6) ?
C1 N2 C2A C2 -54.0(8) y
N2 C2A C2 O2 153.3(6) ?
C2B1 C2A C2 O2 30.3(9) ?
C2B2 C2A C2 O2 -90.8(7) ?
N2 C2A C2 N3 -28.4(8) y
C2B1 C2A C2 N3 -151.4(7) ?
C2B2 C2A C2 N3 87.4(7) ?
O2 C2 N3 C3A -2.5(9) ?
C2A C2 N3 C3A 179.3(6) y
C2 N3 C3A C3 -52.3(8) y
C2 N3 C3A C3B2 -168.9(7) ?
C2 N3 C3A C3B1 70.1(8) ?
N3 C3A C3 O3 151.2(6) ?
C3B2 C3A C3 O3 -92.5(7) ?
C3B1 C3A C3 O3 28.9(9) ?
N3 C3A C3 N4 -30.2(8) y
C3B2 C3A C3 N4 86.1(7) ?
C3B1 C3A C3 N4 -152.4(7) ?
O3 C3 N4 C4A 2.4(9) ?
C3A C3 N4 C4A -176.3(6) y
C3 N4 C4A C4B 169.3(6) ?
C3 N4 C4A C4 -64.3(8) y
N4 C4A C4B O4G 75.1(8) y
C4 C4A C4B O4G -53.5(8) ?
C4A C4B O4G C4D -166.7(7) y
C4B O4G C4D C4E 179.5(9) y
O4G C4D C4E C4Z 136.6(14) y
N4 C4A C4 O4 158.0(6) ?
C4B C4A C4 O4 -74.9(8) ?
N4 C4A C4 N5 -20.4(9) y
C4B C4A C4 N5 106.7(7) ?
O4 C4 N5 C5A 0.5(10) ?
C4A C4 N5 C5A 178.9(6) y
C4 N5 C5A C5B2 67.7(8) ?
C4 N5 C5A C5B1 -171.7(7) ?
C4 N5 C5A C5 -55.7(8) y
N5 C5A C5 O5 146.7(6) ?
C5B2 C5A C5 O5 23.1(9) ?
C5B1 C5A C5 O5 -97.8(8) ?
N5 C5A C5 N6 -32.7(8) y
C5B2 C5A C5 N6 -156.3(7) ?
C5B1 C5A C5 N6 82.8(7) ?
O5 C5 N6 C6A 5.4(9) ?
C5A C5 N6 C6A -175.2(6) y
C5 N6 C6A C6B2 -176.3(6) ?
C5 N6 C6A C6B1 59.8(8) ?
C5 N6 C6A C6 -60.7(8) y
N6 C6A C6 O6 156.1(6) ?
C6B2 C6A C6 O6 -87.1(7) ?
C6B1 C6A C6 O6 35.0(9) ?
N6 C6A C6 N7 -26.4(8) y
C6B2 C6A C6 N7 90.4(6) ?
C6B1 C6A C6 N7 -147.5(6) ?
O6 C6 N7 C7A 5.9(9) ?
C6A C6 N7 C7A -171.5(5) y
C6 N7 C7A C7B 144.6(6) ?
C6 N7 C7A C7 -95.5(6) y
N7 C7A C7B O7G -57.7(7) y
C7 C7A C7B O7G 178.8(5) ?
C7A C7B O7G C7D 165.1(7) y
C7B O7G C7D C7E -159.9(9) y
O7G C7D C7E C7Z -125(2) y
N7 C7A C7 O7 -179.1(5) ?
C7B C7A C7 O7 -58.9(7) ?
N7 C7A C7 N8 -2.6(7) y
C7B C7A C7 N8 117.6(6) ?
O7 C7 N8 C8A 9.5(9) ?
C7A C7 N8 C8A -166.8(5) y
C7 N8 C8A C8 -56.1(7) y
C7 N8 C8A C8B1 67.2(8) ?
C7 N8 C8A C8B2 -174.2(6) ?
N8 C8A C8 O8 139.5(8) ?
C8B1 C8A C8 O8 17.3(10) ?
C8B2 C8A C8 O8 -102.8(9) ?
N8 C8A C8 OT -43.2(8) y
C8B1 C8A C8 OT -165.4(6) ?
C8B2 C8A C8 OT 74.6(7) ?
O8 C8 OT CT 2.7(10) ?
C8A C8 OT CT -174.6(6) y
